data_7247290
loop_
_publ_author_name
'Korobeynikov, Nikita A.'
'Usoltsev, Andrey N.'
'Sokolov, Maxim N.'
'Novikov, Alexander S.'
'Sukhikh, Taisiya S.'
'Adonin, Sergey A.'

_publ_section_title
;
 Halogen bonding in chloroiodates(iii)
;
_journal_issue 37
_journal_name_full CrystEngComm
_journal_page_first 5233
_journal_page_last 5237
_journal_paper_doi 10.1039/D3CE00400G
_journal_volume 25
_journal_year 2023
_chemical_absolute_configuration rmad
_chemical_formula_moiety 'Cl4 I, C4 H12 N'
_chemical_formula_sum 'C4 H12 Cl4 I N'
_chemical_formula_weight 342.85
_space_group_crystal_system trigonal
_space_group_IT_number 145
_space_group_name_Hall 'P 32'
_space_group_name_H-M_alt 'P 32'
_atom_sites_solution_hydrogens geom
_atom_sites_solution_primary iterative
_audit_creation_date 2023-04-13
_audit_creation_method
;
Olex2 1.5
(compiled 2023.03.06 svn.rbb2c1857 for OlexSys, GUI svn.r6748)
;
_audit_update_record
;
2023-04-19 deposited with the CCDC.	2023-08-08 downloaded from the CCDC.
;
_cell_angle_alpha 90
_cell_angle_beta 90
_cell_angle_gamma 120
_cell_formula_units_Z 9
_cell_length_a 16.4343(5)
_cell_length_b 16.4343(5)
_cell_length_c 11.4451(4)
_cell_measurement_reflns_used 4432
_cell_measurement_temperature 140.00(10)
_cell_measurement_theta_max 27.3860
_cell_measurement_theta_min 2.2810
_cell_volume 2677.03(15)
_computing_cell_refinement 'CrysAlisPro 1.171.40.84a (Rigaku OD, 2020)'
_computing_data_collection 'CrysAlisPro 1.171.40.84a (Rigaku OD, 2020)'
_computing_data_reduction 'CrysAlisPro 1.171.40.84a (Rigaku OD, 2020)'
_computing_molecular_graphics 'Olex2 1.5 (Dolomanov et al., 2009)'
_computing_publication_material 'Olex2 1.5 (Dolomanov et al., 2009)'
_computing_structure_refinement 'SHELXL 2017/1 (Sheldrick, 2015)'
_computing_structure_solution 'olex2.solve 1.5 (Bourhis et al., 2015)'
_diffrn_ambient_temperature 140.00(10)
_diffrn_detector_area_resol_mean 10.6168
_diffrn_measured_fraction_theta_full 1.000
_diffrn_measured_fraction_theta_max 0.869
_diffrn_measurement_device_type 'New Xcalibur, AtlasS2'
_diffrn_measurement_method '\w scans'
_diffrn_radiation_type 'Mo K\a'
_diffrn_radiation_wavelength 0.71073
_diffrn_reflns_av_R_equivalents 0.0244
_diffrn_reflns_av_unetI/netI 0.0544
_diffrn_reflns_Laue_measured_fraction_full 1.000
_diffrn_reflns_Laue_measured_fraction_max 0.869
_diffrn_reflns_limit_h_max 20
_diffrn_reflns_limit_h_min -20
_diffrn_reflns_limit_k_max 13
_diffrn_reflns_limit_k_min -21
_diffrn_reflns_limit_l_max 13
_diffrn_reflns_limit_l_min -14
_diffrn_reflns_number 8458
_diffrn_reflns_point_group_measured_fraction_full 0.995
_diffrn_reflns_point_group_measured_fraction_max 0.832
_diffrn_reflns_theta_full 25.242
_diffrn_reflns_theta_max 28.901
_diffrn_reflns_theta_min 1.779
_diffrn_source 'fine-focus sealed X-ray tube'
_exptl_absorpt_coefficient_mu 3.535
_exptl_absorpt_correction_T_max 1.00000
_exptl_absorpt_correction_T_min 0.96636
_exptl_absorpt_correction_type multi-scan
_exptl_absorpt_process_details
;
CrysAlisPro 1.171.40.84a (Rigaku Oxford Diffraction, 2020)
Empirical absorption correction using spherical harmonics,
implemented in SCALE3 ABSPACK scaling algorithm.
;
_exptl_crystal_colour yellow
_exptl_crystal_colour_primary yellow
_exptl_crystal_density_diffrn 1.914
_exptl_crystal_description block
_exptl_crystal_F_000 1476
_exptl_crystal_size_max 0.06
_exptl_crystal_size_mid 0.06
_exptl_crystal_size_min 0.055
_refine_diff_density_max 0.772
_refine_diff_density_min -0.606
_refine_diff_density_rms 0.108
_refine_ls_abs_structure_details
;
 Flack x determined using 1970 quotients [(I+)-(I-)]/[(I+)+(I-)]
 (Parsons, Flack and Wagner, Acta Cryst. B69 (2013) 249-259).
;
_refine_ls_abs_structure_Flack -0.026(19)
_refine_ls_extinction_coef 0.00027(5)
_refine_ls_extinction_expression Fc^*^=kFc[1+0.001xFc^2^\l^3^/sin(2\q)]^-1/4^
_refine_ls_extinction_method 'SHELXL-2017/1 (Sheldrick 2017)'
_refine_ls_goodness_of_fit_ref 1.027
_refine_ls_hydrogen_treatment constr
_refine_ls_matrix_type full
_refine_ls_number_parameters 268
_refine_ls_number_reflns 6216
_refine_ls_number_restraints 5
_refine_ls_restrained_S_all 1.027
_refine_ls_R_factor_all 0.0399
_refine_ls_R_factor_gt 0.0353
_refine_ls_shift/su_max 0.007
_refine_ls_shift/su_mean 0.000
_refine_ls_structure_factor_coef Fsqd
_refine_ls_weighting_details 'w=1/[\s^2^(Fo^2^)+(0.0164P)^2^] where P=(Fo^2^+2Fc^2^)/3'
_refine_ls_weighting_scheme calc
_refine_ls_wR_factor_gt 0.0614
_refine_ls_wR_factor_ref 0.0643
_reflns_Friedel_coverage 0.916
_reflns_Friedel_fraction_full 0.991
_reflns_Friedel_fraction_max 0.795
_reflns_number_gt 5777
_reflns_number_total 6216
_reflns_threshold_expression 'I > 2\s(I)'
_cod_data_source_file d3ce00400g2.cif
_cod_data_source_block nk695_a
_cod_depositor_comments 'Adding full bibliography for 7247286--7247294.cif.'
_cod_original_cell_volume 2677.02(19)
_cod_database_code 7247290
_shelx_shelxl_version_number 2017/1
_shelx_space_group_comment
;
The symmetry employed for this shelxl refinement is uniquely defined
by the following loop, which should always be used as a source of
symmetry information in preference to the above space-group names.
They are only intended as comments.
;
_shelx_estimated_absorpt_t_max 0.829
_shelx_estimated_absorpt_t_min 0.816
_olex2_refinement_description
;
1. Twinned data refinement
 Scales: 0.9239(7)
 0.0761(7)
2. Fixed Uiso
 At 1.5 times of:
  All C(H,H,H) groups
3. Restrained distances
 N3-C9 \\sim N3-C9A
 with sigma of 0.02
 N3-C10 \\sim N3-C10A
 with sigma of 0.02
 N3-C11 \\sim N3-C11A
 with sigma of 0.02
 N3-C12 \\sim N3-C12A
 with sigma of 0.02
4. Uiso/Uaniso restraints and constraints
Uanis(C1) = Uanis(C2) = Uanis(C3) = Uanis(C4) = Uanis(C5) = Uanis(C6) =
Uanis(C7) = Uanis(C8) = Uanis(C9) = Uanis(C10) = Uanis(C11) = Uanis(C12)
Uanis(C1A) = Uanis(C3A) = Uanis(C4A) = Uanis(C6A) = Uanis(C7A) = Uanis(C8A) =
Uanis(C9A) = Uanis(C10A) = Uanis(C11A) = Uanis(C12A)
5. Others
 Sof(C1A)=Sof(H1AA)=Sof(H1AB)=Sof(H1AC)=Sof(C3A)=Sof(H3AA)=Sof(H3AB)=Sof(H3AC)=
 Sof(C4A)=Sof(H4AA)=Sof(H4AB)=Sof(H4AC)=1-FVAR(1)
 Sof(C1)=Sof(H1A)=Sof(H1B)=Sof(H1C)=Sof(C3)=Sof(H3A)=Sof(H3B)=Sof(H3C)=Sof(C4)=
 Sof(H4A)=Sof(H4B)=Sof(H4C)=FVAR(1)
 Sof(C6A)=Sof(H6AA)=Sof(H6AB)=Sof(H6AC)=Sof(C7A)=Sof(H7AA)=Sof(H7AB)=Sof(H7AC)=
 Sof(C8A)=Sof(H8AA)=Sof(H8AB)=Sof(H8AC)=1-FVAR(2)
 Sof(C6)=Sof(H6A)=Sof(H6B)=Sof(H6C)=Sof(C7)=Sof(H7A)=Sof(H7B)=Sof(H7C)=Sof(C8)=
 Sof(H8A)=Sof(H8B)=Sof(H8C)=FVAR(2)
 Sof(C9A)=Sof(H9AA)=Sof(H9AB)=Sof(H9AC)=Sof(C10A)=Sof(H10D)=Sof(H10E)=
 Sof(H10F)=Sof(C11A)=Sof(H11D)=Sof(H11E)=Sof(H11F)=Sof(C12A)=Sof(H12D)=
 Sof(H12E)=Sof(H12F)=1-FVAR(3)
 Sof(C9)=Sof(H9A)=Sof(H9B)=Sof(H9C)=Sof(C10)=Sof(H10A)=Sof(H10B)=Sof(H10C)=
 Sof(C11)=Sof(H11A)=Sof(H11B)=Sof(H11C)=Sof(C12)=Sof(H12A)=Sof(H12B)=Sof(H12C)=
 FVAR(3)
6.a Idealised Me refined as rotating group:
 C1(H1A,H1B,H1C), C2(H2A,H2B,H2C), C3(H3A,H3B,H3C), C4(H4A,H4B,H4C), C5(H5A,
 H5B,H5C), C6(H6A,H6B,H6C), C7(H7A,H7B,H7C), C8(H8A,H8B,H8C), C9(H9A,H9B,H9C),
 C10(H10A,H10B,H10C), C11(H11A,H11B,H11C), C12(H12A,H12B,H12C), C1A(H1AA,H1AB,
 H1AC), C3A(H3AA,H3AB,H3AC), C4A(H4AA,H4AB,H4AC), C6A(H6AA,H6AB,H6AC), C7A(H7AA,
 H7AB,H7AC), C8A(H8AA,H8AB,H8AC), C9A(H9AA,H9AB,H9AC), C10A(H10D,H10E,H10F),
 C11A(H11D,H11E,H11F), C12A(H12D,H12E,H12F)
;
_olex2_submission_special_instructions 'No special instructions were received'

loop_
_space_group_symop_operation_xyz
'x, y, z'
'-y, x-y, z+2/3'
'-x+y, -x, z+1/3'

loop_
_atom_site_label
_atom_site_type_symbol
_atom_site_fract_x
_atom_site_fract_y
_atom_site_fract_z
_atom_site_U_iso_or_equiv
_atom_site_adp_type
_atom_site_occupancy
_atom_site_site_symmetry_order
_atom_site_calc_flag
_atom_site_refinement_flags_posn
_atom_site_refinement_flags_adp
_atom_site_refinement_flags_occupancy
_atom_site_disorder_assembly
_atom_site_disorder_group
I1 I 0.25779(4) 0.46934(4) 0.25578(4) 0.02993(14) Uani 1 1 d . . . . .
I2 I 0.53251(4) 0.38857(4) 0.53512(5) 0.03127(15) Uani 1 1 d . . . . .
I3 I 0.87656(4) 0.80724(4) 0.12713(5) 0.03508(16) Uani 1 1 d . . . . .
Cl1 Cl 0.3769(2) 0.4659(2) 0.3897(2) 0.0653(9) Uani 1 1 d . . . . .
Cl2 Cl 0.1417(2) 0.4685(2) 0.1210(2) 0.0607(8) Uani 1 1 d . . . . .
Cl3 Cl 0.2657(2) 0.3551(2) 0.1220(3) 0.0621(9) Uani 1 1 d . . . . .
Cl4 Cl 0.2419(3) 0.5851(2) 0.3811(3) 0.0678(9) Uani 1 1 d . . . . .
Cl5 Cl 0.5439(2) 0.2706(2) 0.4060(3) 0.0752(10) Uani 1 1 d . . . . .
Cl6 Cl 0.5259(2) 0.5050(2) 0.6615(2) 0.0588(8) Uani 1 1 d . . . . .
Cl7 Cl 0.6691(2) 0.5179(2) 0.4340(2) 0.0577(8) Uani 1 1 d . . . . .
Cl8 Cl 0.3927(2) 0.2623(2) 0.6406(3) 0.0615(8) Uani 1 1 d . . . . .
Cl9 Cl 0.7661(2) 0.8203(3) -0.0096(3) 0.0706(9) Uani 1 1 d . . . . .
Cl10 Cl 0.7427(3) 0.6908(3) 0.2445(3) 0.1025(14) Uani 1 1 d . . . . .
Cl11 Cl 0.9832(3) 0.7926(3) 0.2671(3) 0.0836(12) Uani 1 1 d . . . . .
Cl12 Cl 1.0148(2) 0.9231(3) 0.0126(3) 0.0698(9) Uani 1 1 d . . . . .
N1 N 0.5504(7) 0.4453(7) 0.0462(7) 0.050(3) Uani 1 1 d . . . . .
N3 N 0.5660(7) 0.7882(7) 0.4073(8) 0.051(2) Uani 1 1 d D . . . .
N2 N 0.8654(6) 0.7654(6) 0.6564(6) 0.038(2) Uani 1 1 d . . . . .
C1 C 0.527(2) 0.518(2) 0.025(3) 0.079(2) Uani 0.465(18) 1 d . . P A 1
H1A H 0.567526 0.573593 0.071965 0.118 Uiso 0.465(18) 1 calc R U P A 1
H1B H 0.460962 0.494813 0.046465 0.118 Uiso 0.465(18) 1 calc R U P A 1
H1C H 0.535528 0.535034 -0.058108 0.118 Uiso 0.465(18) 1 calc R U P A 1
C2 C 0.4779(9) 0.3699(10) -0.0315(11) 0.079(2) Uani 1 1 d . . . B 1
H2A H 0.505513 0.372741 -0.108358 0.118 Uiso 1 1 calc R U . B 1
H2B H 0.424098 0.379620 -0.040299 0.118 Uiso 1 1 calc R U . B 1
H2C H 0.456984 0.308124 0.003679 0.118 Uiso 1 1 calc R U . B 1
C3 C 0.520(2) 0.404(2) 0.164(3) 0.079(2) Uani 0.465(18) 1 d . . P A 1
H3A H 0.536529 0.355628 0.176788 0.118 Uiso 0.465(18) 1 calc R U P A 1
H3B H 0.451512 0.376722 0.170993 0.118 Uiso 0.465(18) 1 calc R U P A 1
H3C H 0.550927 0.453853 0.223121 0.118 Uiso 0.465(18) 1 calc R U P A 1
C4 C 0.638(2) 0.459(2) 0.019(3) 0.079(2) Uani 0.465(18) 1 d . . P A 1
H4A H 0.678472 0.482426 0.088054 0.118 Uiso 0.465(18) 1 calc R U P A 1
H4B H 0.665260 0.504893 -0.044381 0.118 Uiso 0.465(18) 1 calc R U P A 1
H4C H 0.632176 0.399248 -0.005792 0.118 Uiso 0.465(18) 1 calc R U P A 1
C5 C 0.7669(9) 0.7135(10) 0.6945(12) 0.079(2) Uani 1 1 d . . . C 2
H5A H 0.761933 0.678497 0.766046 0.118 Uiso 1 1 calc R U . C 2
H5B H 0.728366 0.669461 0.633060 0.118 Uiso 1 1 calc R U . C 2
H5C H 0.744672 0.757767 0.709833 0.118 Uiso 1 1 calc R U . C 2
C6 C 0.8947(17) 0.6957(18) 0.630(2) 0.079(2) Uani 0.606(15) 1 d . . P C 2
H6A H 0.963195 0.727722 0.622559 0.118 Uiso 0.606(15) 1 calc R U P C 2
H6B H 0.865520 0.663353 0.556977 0.118 Uiso 0.606(15) 1 calc R U P C 2
H6C H 0.874657 0.649739 0.693874 0.118 Uiso 0.606(15) 1 calc R U P C 2
C7 C 0.8817(17) 0.8239(19) 0.554(2) 0.079(2) Uani 0.606(15) 1 d . . P C 2
H7A H 0.872690 0.876754 0.573877 0.118 Uiso 0.606(15) 1 calc R U P C 2
H7B H 0.837342 0.786393 0.491868 0.118 Uiso 0.606(15) 1 calc R U P C 2
H7C H 0.946149 0.847853 0.525651 0.118 Uiso 0.606(15) 1 calc R U P C 2
C8 C 0.9189(16) 0.8207(17) 0.756(2) 0.079(2) Uani 0.606(15) 1 d . . P C 2
H8A H 0.893104 0.859803 0.783007 0.118 Uiso 0.606(15) 1 calc R U P C 2
H8B H 0.984740 0.861008 0.733383 0.118 Uiso 0.606(15) 1 calc R U P C 2
H8C H 0.914983 0.778621 0.819249 0.118 Uiso 0.606(15) 1 calc R U P C 2
C9 C 0.572(3) 0.710(2) 0.463(3) 0.079(2) Uani 0.427(14) 1 d D . P D 3
H9A H 0.612376 0.734037 0.532711 0.118 Uiso 0.427(14) 1 calc R U P D 3
H9B H 0.599708 0.685163 0.407923 0.118 Uiso 0.427(14) 1 calc R U P D 3
H9C H 0.509472 0.660763 0.485865 0.118 Uiso 0.427(14) 1 calc R U P D 3
C10 C 0.4741(18) 0.744(3) 0.348(3) 0.079(2) Uani 0.427(14) 1 d D . P D 3
H10A H 0.423793 0.713919 0.405900 0.118 Uiso 0.427(14) 1 calc R U P D 3
H10B H 0.470160 0.696836 0.292393 0.118 Uiso 0.427(14) 1 calc R U P D 3
H10C H 0.467210 0.792258 0.305779 0.118 Uiso 0.427(14) 1 calc R U P D 3
C11 C 0.626(2) 0.833(2) 0.299(2) 0.079(2) Uani 0.427(14) 1 d D . P D 3
H11A H 0.622150 0.889435 0.277555 0.118 Uiso 0.427(14) 1 calc R U P D 3
H11B H 0.601989 0.788534 0.233782 0.118 Uiso 0.427(14) 1 calc R U P D 3
H11C H 0.691104 0.851511 0.314845 0.118 Uiso 0.427(14) 1 calc R U P D 3
C12 C 0.569(2) 0.865(2) 0.476(3) 0.079(2) Uani 0.427(14) 1 d D . P D 3
H12A H 0.536043 0.840273 0.550627 0.118 Uiso 0.427(14) 1 calc R U P D 3
H12B H 0.538634 0.893906 0.432757 0.118 Uiso 0.427(14) 1 calc R U P D 3
H12C H 0.634647 0.912573 0.492099 0.118 Uiso 0.427(14) 1 calc R U P D 3
C1A C 0.603(2) 0.544(2) -0.011(2) 0.096(4) Uani 0.535(18) 1 d . . P A 4
H1AA H 0.562117 0.571670 -0.009751 0.143 Uiso 0.535(18) 1 calc R U P A 4
H1AB H 0.617947 0.537625 -0.092310 0.143 Uiso 0.535(18) 1 calc R U P A 4
H1AC H 0.660492 0.583777 0.032093 0.143 Uiso 0.535(18) 1 calc R U P A 4
C3A C 0.515(2) 0.461(2) 0.160(2) 0.096(4) Uani 0.535(18) 1 d . . P A 4
H3AA H 0.559991 0.470844 0.222063 0.143 Uiso 0.535(18) 1 calc R U P A 4
H3AB H 0.454123 0.405558 0.178417 0.143 Uiso 0.535(18) 1 calc R U P A 4
H3AC H 0.507427 0.516171 0.153462 0.143 Uiso 0.535(18) 1 calc R U P A 4
C4A C 0.626(2) 0.422(2) 0.083(3) 0.096(4) Uani 0.535(18) 1 d . . P A 4
H4AA H 0.667999 0.467700 0.139972 0.143 Uiso 0.535(18) 1 calc R U P A 4
H4AB H 0.662147 0.423089 0.013814 0.143 Uiso 0.535(18) 1 calc R U P A 4
H4AC H 0.595809 0.358622 0.117383 0.143 Uiso 0.535(18) 1 calc R U P A 4
C6A C 0.929(3) 0.730(3) 0.715(3) 0.096(4) Uani 0.394(15) 1 d . . P C 5
H6AA H 0.991785 0.783932 0.727734 0.143 Uiso 0.394(15) 1 calc R U P C 5
H6AB H 0.932517 0.684764 0.663310 0.143 Uiso 0.394(15) 1 calc R U P C 5
H6AC H 0.901127 0.700497 0.789767 0.143 Uiso 0.394(15) 1 calc R U P C 5
C7A C 0.865(3) 0.758(3) 0.526(3) 0.096(4) Uani 0.394(15) 1 d . . P C 5
H7AA H 0.816573 0.769949 0.494147 0.143 Uiso 0.394(15) 1 calc R U P C 5
H7AB H 0.851765 0.695318 0.504054 0.143 Uiso 0.394(15) 1 calc R U P C 5
H7AC H 0.926654 0.805173 0.495828 0.143 Uiso 0.394(15) 1 calc R U P C 5
C8A C 0.910(3) 0.867(3) 0.686(4) 0.096(4) Uani 0.394(15) 1 d . . P C 5
H8AA H 0.959567 0.903922 0.628534 0.143 Uiso 0.394(15) 1 calc R U P C 5
H8AB H 0.937794 0.877986 0.764001 0.143 Uiso 0.394(15) 1 calc R U P C 5
H8AC H 0.862693 0.886565 0.683739 0.143 Uiso 0.394(15) 1 calc R U P C 5
C9A C 0.623(2) 0.759(2) 0.476(2) 0.096(4) Uani 0.573(14) 1 d D . P D 6
H9AA H 0.605116 0.753247 0.558801 0.143 Uiso 0.573(14) 1 calc R U P D 6
H9AB H 0.690064 0.806823 0.468589 0.143 Uiso 0.573(14) 1 calc R U P D 6
H9AC H 0.613345 0.698796 0.447559 0.143 Uiso 0.573(14) 1 calc R U P D 6
C10A C 0.527(2) 0.736(2) 0.299(2) 0.096(4) Uani 0.573(14) 1 d D . P D 6
H10D H 0.469674 0.676397 0.316004 0.143 Uiso 0.573(14) 1 calc R U P D 6
H10E H 0.573300 0.722384 0.262379 0.143 Uiso 0.573(14) 1 calc R U P D 6
H10F H 0.512564 0.773069 0.245022 0.143 Uiso 0.573(14) 1 calc R U P D 6
C11A C 0.6421(18) 0.8844(17) 0.372(2) 0.096(4) Uani 0.573(14) 1 d D . P D 6
H11D H 0.614213 0.923374 0.352686 0.143 Uiso 0.573(14) 1 calc R U P D 6
H11E H 0.674984 0.879470 0.303075 0.143 Uiso 0.573(14) 1 calc R U P D 6
H11F H 0.686756 0.913273 0.436230 0.143 Uiso 0.573(14) 1 calc R U P D 6
C12A C 0.4960(18) 0.789(2) 0.485(2) 0.096(4) Uani 0.573(14) 1 d D . P D 6
H12D H 0.443097 0.725002 0.493773 0.143 Uiso 0.573(14) 1 calc R U P D 6
H12E H 0.473614 0.829228 0.451450 0.143 Uiso 0.573(14) 1 calc R U P D 6
H12F H 0.524420 0.813644 0.561432 0.143 Uiso 0.573(14) 1 calc R U P D 6

loop_
_atom_site_aniso_label
_atom_site_aniso_U_11
_atom_site_aniso_U_22
_atom_site_aniso_U_33
_atom_site_aniso_U_23
_atom_site_aniso_U_13
_atom_site_aniso_U_12
I1 0.0277(3) 0.0316(3) 0.0300(3) -0.0010(3) 0.0006(3) 0.0145(3)
I2 0.0309(3) 0.0316(3) 0.0333(3) -0.0076(3) -0.0067(3) 0.0172(3)
I3 0.0418(4) 0.0344(4) 0.0326(3) 0.0001(3) 0.0035(3) 0.0217(3)
Cl1 0.070(2) 0.091(2) 0.0562(18) -0.0045(16) -0.0211(16) 0.055(2)
Cl2 0.0504(18) 0.087(2) 0.0562(17) -0.0115(17) -0.0195(15) 0.0432(18)
Cl3 0.064(2) 0.068(2) 0.0630(18) -0.0273(16) -0.0021(15) 0.0388(18)
Cl4 0.094(2) 0.071(2) 0.0608(19) -0.0250(16) -0.0097(17) 0.058(2)
Cl5 0.073(2) 0.064(2) 0.087(2) -0.0391(18) 0.0076(19) 0.0327(19)
Cl6 0.081(2) 0.0511(18) 0.0557(17) -0.0189(14) -0.0078(16) 0.0419(17)
Cl7 0.0507(17) 0.0541(18) 0.0534(17) 0.0121(14) 0.0031(14) 0.0150(15)
Cl8 0.0444(17) 0.0547(19) 0.083(2) 0.0080(16) 0.0171(15) 0.0227(15)
Cl9 0.058(2) 0.096(3) 0.069(2) -0.0184(18) -0.0256(16) 0.0469(19)
Cl10 0.092(3) 0.084(3) 0.088(3) 0.026(2) 0.046(2) 0.012(2)
Cl11 0.114(3) 0.120(3) 0.059(2) 0.008(2) -0.015(2) 0.090(3)
Cl12 0.0464(18) 0.078(2) 0.0577(18) 0.0132(16) 0.0075(14) 0.0105(16)
N1 0.062(7) 0.068(7) 0.039(5) 0.012(5) 0.017(5) 0.047(6)
N3 0.044(6) 0.060(7) 0.051(5) -0.002(5) -0.011(5) 0.029(5)
N2 0.044(5) 0.037(5) 0.025(4) 0.006(4) 0.005(4) 0.015(4)
C1 0.066(5) 0.086(6) 0.080(5) -0.005(4) 0.001(4) 0.034(4)
C2 0.066(5) 0.086(6) 0.080(5) -0.005(4) 0.001(4) 0.034(4)
C3 0.066(5) 0.086(6) 0.080(5) -0.005(4) 0.001(4) 0.034(4)
C4 0.066(5) 0.086(6) 0.080(5) -0.005(4) 0.001(4) 0.034(4)
C5 0.066(5) 0.086(6) 0.080(5) -0.005(4) 0.001(4) 0.034(4)
C6 0.066(5) 0.086(6) 0.080(5) -0.005(4) 0.001(4) 0.034(4)
C7 0.066(5) 0.086(6) 0.080(5) -0.005(4) 0.001(4) 0.034(4)
C8 0.066(5) 0.086(6) 0.080(5) -0.005(4) 0.001(4) 0.034(4)
C9 0.066(5) 0.086(6) 0.080(5) -0.005(4) 0.001(4) 0.034(4)
C10 0.066(5) 0.086(6) 0.080(5) -0.005(4) 0.001(4) 0.034(4)
C11 0.066(5) 0.086(6) 0.080(5) -0.005(4) 0.001(4) 0.034(4)
C12 0.066(5) 0.086(6) 0.080(5) -0.005(4) 0.001(4) 0.034(4)
C1A 0.106(9) 0.101(8) 0.076(6) 0.001(6) -0.002(6) 0.048(7)
C3A 0.106(9) 0.101(8) 0.076(6) 0.001(6) -0.002(6) 0.048(7)
C4A 0.106(9) 0.101(8) 0.076(6) 0.001(6) -0.002(6) 0.048(7)
C6A 0.106(9) 0.101(8) 0.076(6) 0.001(6) -0.002(6) 0.048(7)
C7A 0.106(9) 0.101(8) 0.076(6) 0.001(6) -0.002(6) 0.048(7)
C8A 0.106(9) 0.101(8) 0.076(6) 0.001(6) -0.002(6) 0.048(7)
C9A 0.106(9) 0.101(8) 0.076(6) 0.001(6) -0.002(6) 0.048(7)
C10A 0.106(9) 0.101(8) 0.076(6) 0.001(6) -0.002(6) 0.048(7)
C11A 0.106(9) 0.101(8) 0.076(6) 0.001(6) -0.002(6) 0.048(7)
C12A 0.106(9) 0.101(8) 0.076(6) 0.001(6) -0.002(6) 0.048(7)

loop_
_atom_type_symbol
_atom_type_description
_atom_type_scat_dispersion_real
_atom_type_scat_dispersion_imag
_atom_type_scat_source
C C 0.0033 0.0016 'International Tables Vol C Tables 4.2.6.8 and 6.1.1.4'
H H 0.0000 0.0000 'International Tables Vol C Tables 4.2.6.8 and 6.1.1.4'
Cl Cl 0.1484 0.1585 'International Tables Vol C Tables 4.2.6.8 and 6.1.1.4'
I I -0.4742 1.8119 'International Tables Vol C Tables 4.2.6.8 and 6.1.1.4'
N N 0.0061 0.0033 'International Tables Vol C Tables 4.2.6.8 and 6.1.1.4'

loop_
_geom_angle_atom_site_label_1
_geom_angle_atom_site_label_2
_geom_angle_atom_site_label_3
_geom_angle
_geom_angle_site_symmetry_1
_geom_angle_site_symmetry_3
_geom_angle_publ_flag
Cl2 I1 Cl1 178.03(11) . . ?
Cl2 I1 Cl3 86.70(10) . . ?
Cl2 I1 Cl4 89.35(10) . . ?
Cl3 I1 Cl1 91.33(10) . . ?
Cl3 I1 Cl4 176.04(11) . . ?
Cl4 I1 Cl1 92.62(11) . . ?
Cl6 I2 Cl5 178.48(12) . . ?
Cl6 I2 Cl7 88.89(11) . . ?
Cl6 I2 Cl8 88.98(10) . . ?
Cl7 I2 Cl5 90.11(11) . . ?
Cl7 I2 Cl8 177.77(11) . . ?
Cl8 I2 Cl5 92.03(10) . . ?
Cl9 I3 Cl12 91.69(11) . . ?
Cl10 I3 Cl9 90.18(14) . . ?
Cl10 I3 Cl11 88.42(14) . . ?
Cl10 I3 Cl12 178.10(15) . . ?
Cl11 I3 Cl9 178.50(13) . . ?
Cl11 I3 Cl12 89.73(13) . . ?
C1 N1 C2 98.7(15) . . ?
C1 N1 C3 110.8(19) . . ?
C3 N1 C2 102.5(15) . . ?
C4 N1 C1 121(2) . . ?
C4 N1 C2 109.5(16) . . ?
C4 N1 C3 111.8(19) . . ?
C3A N1 C1A 104.5(18) . . ?
C3A N1 C4A 103.9(16) . . ?
C4A N1 C1A 106.6(18) . . ?
C9 N3 C11 118(2) . . ?
C10 N3 C9 106(2) . . ?
C10 N3 C11 97(2) . . ?
C12 N3 C9 122(2) . . ?
C12 N3 C10 105(2) . . ?
C12 N3 C11 106(2) . . ?
C9A N3 C11A 98.8(18) . . ?
C10A N3 C9A 115.1(17) . . ?
C10A N3 C11A 106.2(15) . . ?
C12A N3 C9A 108.1(17) . . ?
C12A N3 C10A 114.1(17) . . ?
C12A N3 C11A 113.6(17) . . ?
C5 N2 C6 107.5(12) . . ?
C7 N2 C5 114.1(13) . . ?
C7 N2 C6 108.9(14) . . ?
C8 N2 C5 106.1(12) . . ?
C8 N2 C6 108.4(15) . . ?
C8 N2 C7 111.6(16) . . ?
C7A N2 C6A 112(2) . . ?
C8A N2 C6A 106(2) . . ?
C8A N2 C7A 107(2) . . ?
N1 C1 H1A 109.5 . . ?
N1 C1 H1B 109.5 . . ?
N1 C1 H1C 109.5 . . ?
H1A C1 H1B 109.5 . . ?
H1A C1 H1C 109.5 . . ?
H1B C1 H1C 109.5 . . ?
N1 C2 H2A 109.5 . . ?
N1 C2 H2B 109.5 . . ?
N1 C2 H2C 109.5 . . ?
H2A C2 H2B 109.5 . . ?
H2A C2 H2C 109.5 . . ?
H2B C2 H2C 109.5 . . ?
N1 C3 H3A 109.5 . . ?
N1 C3 H3B 109.5 . . ?
N1 C3 H3C 109.5 . . ?
H3A C3 H3B 109.5 . . ?
H3A C3 H3C 109.5 . . ?
H3B C3 H3C 109.5 . . ?
N1 C4 H4A 109.5 . . ?
N1 C4 H4B 109.5 . . ?
N1 C4 H4C 109.5 . . ?
H4A C4 H4B 109.5 . . ?
H4A C4 H4C 109.5 . . ?
H4B C4 H4C 109.5 . . ?
N2 C5 H5A 109.5 . . ?
N2 C5 H5B 109.5 . . ?
N2 C5 H5C 109.5 . . ?
H5A C5 H5B 109.5 . . ?
H5A C5 H5C 109.5 . . ?
H5B C5 H5C 109.5 . . ?
N2 C6 H6A 109.5 . . ?
N2 C6 H6B 109.5 . . ?
N2 C6 H6C 109.5 . . ?
H6A C6 H6B 109.5 . . ?
H6A C6 H6C 109.5 . . ?
H6B C6 H6C 109.5 . . ?
N2 C7 H7A 109.5 . . ?
N2 C7 H7B 109.5 . . ?
N2 C7 H7C 109.5 . . ?
H7A C7 H7B 109.5 . . ?
H7A C7 H7C 109.5 . . ?
H7B C7 H7C 109.5 . . ?
N2 C8 H8A 109.5 . . ?
N2 C8 H8B 109.5 . . ?
N2 C8 H8C 109.5 . . ?
H8A C8 H8B 109.5 . . ?
H8A C8 H8C 109.5 . . ?
H8B C8 H8C 109.5 . . ?
N3 C9 H9A 109.5 . . ?
N3 C9 H9B 109.5 . . ?
N3 C9 H9C 109.5 . . ?
H9A C9 H9B 109.5 . . ?
H9A C9 H9C 109.5 . . ?
H9B C9 H9C 109.5 . . ?
N3 C10 H10A 109.5 . . ?
N3 C10 H10B 109.5 . . ?
N3 C10 H10C 109.5 . . ?
H10A C10 H10B 109.5 . . ?
H10A C10 H10C 109.5 . . ?
H10B C10 H10C 109.5 . . ?
N3 C11 H11A 109.5 . . ?
N3 C11 H11B 109.5 . . ?
N3 C11 H11C 109.5 . . ?
H11A C11 H11B 109.5 . . ?
H11A C11 H11C 109.5 . . ?
H11B C11 H11C 109.5 . . ?
N3 C12 H12A 109.5 . . ?
N3 C12 H12B 109.5 . . ?
N3 C12 H12C 109.5 . . ?
H12A C12 H12B 109.5 . . ?
H12A C12 H12C 109.5 . . ?
H12B C12 H12C 109.5 . . ?
N1 C1A H1AA 109.5 . . ?
N1 C1A H1AB 109.5 . . ?
N1 C1A H1AC 109.5 . . ?
H1AA C1A H1AB 109.5 . . ?
H1AA C1A H1AC 109.5 . . ?
H1AB C1A H1AC 109.5 . . ?
N1 C3A H3AA 109.5 . . ?
N1 C3A H3AB 109.5 . . ?
N1 C3A H3AC 109.5 . . ?
H3AA C3A H3AB 109.5 . . ?
H3AA C3A H3AC 109.5 . . ?
H3AB C3A H3AC 109.5 . . ?
N1 C4A H4AA 109.5 . . ?
N1 C4A H4AB 109.5 . . ?
N1 C4A H4AC 109.5 . . ?
H4AA C4A H4AB 109.5 . . ?
H4AA C4A H4AC 109.5 . . ?
H4AB C4A H4AC 109.5 . . ?
N2 C6A H6AA 109.5 . . ?
N2 C6A H6AB 109.5 . . ?
N2 C6A H6AC 109.5 . . ?
H6AA C6A H6AB 109.5 . . ?
H6AA C6A H6AC 109.5 . . ?
H6AB C6A H6AC 109.5 . . ?
N2 C7A H7AA 109.5 . . ?
N2 C7A H7AB 109.5 . . ?
N2 C7A H7AC 109.5 . . ?
H7AA C7A H7AB 109.5 . . ?
H7AA C7A H7AC 109.5 . . ?
H7AB C7A H7AC 109.5 . . ?
N2 C8A H8AA 109.5 . . ?
N2 C8A H8AB 109.5 . . ?
N2 C8A H8AC 109.5 . . ?
H8AA C8A H8AB 109.5 . . ?
H8AA C8A H8AC 109.5 . . ?
H8AB C8A H8AC 109.5 . . ?
N3 C9A H9AA 109.5 . . ?
N3 C9A H9AB 109.5 . . ?
N3 C9A H9AC 109.5 . . ?
H9AA C9A H9AB 109.5 . . ?
H9AA C9A H9AC 109.5 . . ?
H9AB C9A H9AC 109.5 . . ?
N3 C10A H10D 109.5 . . ?
N3 C10A H10E 109.5 . . ?
N3 C10A H10F 109.5 . . ?
H10D C10A H10E 109.5 . . ?
H10D C10A H10F 109.5 . . ?
H10E C10A H10F 109.5 . . ?
N3 C11A H11D 109.5 . . ?
N3 C11A H11E 109.5 . . ?
N3 C11A H11F 109.5 . . ?
H11D C11A H11E 109.5 . . ?
H11D C11A H11F 109.5 . . ?
H11E C11A H11F 109.5 . . ?
N3 C12A H12D 109.5 . . ?
N3 C12A H12E 109.5 . . ?
N3 C12A H12F 109.5 . . ?
H12D C12A H12E 109.5 . . ?
H12D C12A H12F 109.5 . . ?
H12E C12A H12F 109.5 . . ?

loop_
_geom_bond_atom_site_label_1
_geom_bond_atom_site_label_2
_geom_bond_distance
_geom_bond_site_symmetry_2
_geom_bond_publ_flag
I1 Cl1 2.508(3) . ?
I1 Cl2 2.447(3) . ?
I1 Cl3 2.477(3) . ?
I1 Cl4 2.499(3) . ?
I2 Cl5 2.518(3) . ?
I2 Cl6 2.444(3) . ?
I2 Cl7 2.475(3) . ?
I2 Cl8 2.505(3) . ?
I3 Cl9 2.485(3) . ?
I3 Cl10 2.469(3) . ?
I3 Cl11 2.474(3) . ?
I3 Cl12 2.486(3) . ?
N1 C1 1.45(3) . ?
N1 C2 1.506(15) . ?
N1 C3 1.48(3) . ?
N1 C4 1.37(3) . ?
N1 C1A 1.55(3) . ?
N1 C3A 1.50(3) . ?
N1 C4A 1.53(3) . ?
N3 C9 1.48(2) . ?
N3 C10 1.47(2) . ?
N3 C11 1.53(2) . ?
N3 C12 1.47(2) . ?
N3 C9A 1.48(2) . ?
N3 C10A 1.47(2) . ?
N3 C11A 1.50(2) . ?
N3 C12A 1.46(2) . ?
N2 C5 1.470(14) . ?
N2 C6 1.48(2) . ?
N2 C7 1.46(2) . ?
N2 C8 1.45(2) . ?
N2 C6A 1.57(4) . ?
N2 C7A 1.49(4) . ?
N2 C8A 1.49(4) . ?
C1 H1A 0.9800 . ?
C1 H1B 0.9800 . ?
C1 H1C 0.9800 . ?
C2 H2A 0.9800 . ?
C2 H2B 0.9800 . ?
C2 H2C 0.9800 . ?
C3 H3A 0.9800 . ?
C3 H3B 0.9800 . ?
C3 H3C 0.9800 . ?
C4 H4A 0.9800 . ?
C4 H4B 0.9800 . ?
C4 H4C 0.9800 . ?
C5 H5A 0.9800 . ?
C5 H5B 0.9800 . ?
C5 H5C 0.9800 . ?
C6 H6A 0.9800 . ?
C6 H6B 0.9800 . ?
C6 H6C 0.9800 . ?
C7 H7A 0.9800 . ?
C7 H7B 0.9800 . ?
C7 H7C 0.9800 . ?
C8 H8A 0.9800 . ?
C8 H8B 0.9800 . ?
C8 H8C 0.9800 . ?
C9 H9A 0.9800 . ?
C9 H9B 0.9800 . ?
C9 H9C 0.9800 . ?
C10 H10A 0.9800 . ?
C10 H10B 0.9800 . ?
C10 H10C 0.9800 . ?
C11 H11A 0.9800 . ?
C11 H11B 0.9800 . ?
C11 H11C 0.9800 . ?
C12 H12A 0.9800 . ?
C12 H12B 0.9800 . ?
C12 H12C 0.9800 . ?
C1A H1AA 0.9800 . ?
C1A H1AB 0.9800 . ?
C1A H1AC 0.9800 . ?
C3A H3AA 0.9800 . ?
C3A H3AB 0.9800 . ?
C3A H3AC 0.9800 . ?
C4A H4AA 0.9800 . ?
C4A H4AB 0.9800 . ?
C4A H4AC 0.9800 . ?
C6A H6AA 0.9800 . ?
C6A H6AB 0.9800 . ?
C6A H6AC 0.9800 . ?
C7A H7AA 0.9800 . ?
C7A H7AB 0.9800 . ?
C7A H7AC 0.9800 . ?
C8A H8AA 0.9800 . ?
C8A H8AB 0.9800 . ?
C8A H8AC 0.9800 . ?
C9A H9AA 0.9800 . ?
C9A H9AB 0.9800 . ?
C9A H9AC 0.9800 . ?
C10A H10D 0.9800 . ?
C10A H10E 0.9800 . ?
C10A H10F 0.9800 . ?
C11A H11D 0.9800 . ?
C11A H11E 0.9800 . ?
C11A H11F 0.9800 . ?
C12A H12D 0.9800 . ?
C12A H12E 0.9800 . ?
C12A H12F 0.9800 . ?

loop_
_twin_individual_id
_twin_individual_mass_fraction_refined
1 0.9239(7)
2 0.0761(7)
